data_7245337
loop_
_publ_author_name
'Krajewska, Joanna'
'Nowicki, Krzysztof'
'Durka, Krzysztof'
'Marek-Urban, Paulina H.'
'Wi\'nska, Patrycja'
'St\;epniewski, Tomasz'
'Wo\'zniak, Krzysztof'
'Laudy, Agnieszka E.'
'Luli\'nski, Sergiusz'

_publ_section_title
;
 Oxazoline scaffold in synthesis of benzosiloxaboroles and related
 ring-expanded heterocycles: diverse reactivity, structural peculiarities
 and antimicrobial activity
;
_journal_issue 36
_journal_name_full 'RSC Advances'
_journal_page_first 23099
_journal_page_last 23117
_journal_paper_doi 10.1039/D2RA03910A
_journal_volume 12
_journal_year 2022
_chemical_formula_moiety 'C20 H25 B F N O6 S Si'
_chemical_formula_sum 'C20 H25 B F N O6 S Si'
_chemical_formula_weight 465.37
_chemical_melting_point 403
_chemical_name_systematic
;
6-[2-methyl-2-(N-methylphenylsufonamido)propoxycarbonyl]-7-fluoro-1,1-dimethyl-3-hydroxybenzo[1,2,3]siloxaborole
;
_space_group_crystal_system monoclinic
_space_group_IT_number 14
_space_group_name_Hall '-P 2ybc'
_space_group_name_H-M_alt 'P 1 21/c 1'
_atom_sites_solution_hydrogens mixed
_audit_creation_method SHELXL-2013
_audit_update_record
;
2022-04-13 deposited with the CCDC.	2022-08-08 downloaded from the CCDC.
;
_cell_angle_alpha 90
_cell_angle_beta 99.036(2)
_cell_angle_gamma 90
_cell_formula_units_Z 4
_cell_length_a 15.9031(3)
_cell_length_b 6.97990(10)
_cell_length_c 20.0486(4)
_cell_measurement_reflns_used 7972
_cell_measurement_temperature 100(2)
_cell_measurement_theta_max 73.9350
_cell_measurement_theta_min 2.7410
_cell_volume 2197.82(7)
_computing_cell_refinement 'CrysAlisPro 1.171.41.51a (Rigaku OD, 2019)'
_computing_data_collection 'CrysAlisPro 1.171.41.51a (Rigaku OD, 2019)'
_computing_data_reduction 'CrysAlisPro 1.171.41.51a (Rigaku OD, 2019)'
_computing_structure_refinement 'SHELXL-2013 (Sheldrick, 2013)'
_diffrn_ambient_environment N~2~
_diffrn_ambient_temperature 100.01(10)
_diffrn_detector 'CCD plate'
_diffrn_detector_area_resol_mean 5.2195
_diffrn_detector_type Atlas
_diffrn_measured_fraction_theta_full 1.000
_diffrn_measured_fraction_theta_max 0.978
_diffrn_measurement_device 'four-circle diffractometer'
_diffrn_measurement_device_type 'SuperNova, Dual, Cu at home/near, Atlas'
_diffrn_radiation_monochromator mirror
_diffrn_radiation_probe x-ray
_diffrn_radiation_type 'Cu K\a'
_diffrn_radiation_wavelength 1.54184
_diffrn_reflns_av_R_equivalents 0.0246
_diffrn_reflns_av_unetI/netI 0.0239
_diffrn_reflns_Laue_measured_fraction_full 1.000
_diffrn_reflns_Laue_measured_fraction_max 0.978
_diffrn_reflns_limit_h_max 19
_diffrn_reflns_limit_h_min -13
_diffrn_reflns_limit_k_max 5
_diffrn_reflns_limit_k_min -8
_diffrn_reflns_limit_l_max 24
_diffrn_reflns_limit_l_min -25
_diffrn_reflns_number 13050
_diffrn_reflns_point_group_measured_fraction_full 1.000
_diffrn_reflns_point_group_measured_fraction_max 0.978
_diffrn_reflns_theta_full 67.679
_diffrn_reflns_theta_max 74.071
_diffrn_reflns_theta_min 2.813
_diffrn_source 'micro-focus sealed X-ray tube'
_diffrn_source_type 'SuperNova (Cu) X-ray Source'
_exptl_absorpt_coefficient_mu 2.237
_exptl_absorpt_correction_T_max 1.000
_exptl_absorpt_correction_T_min 0.752
_exptl_absorpt_correction_type gaussian
_exptl_absorpt_process_details
;
CrysAlisPro 1.171.41.51a (Rigaku Oxford Diffraction, 2019)
Numerical absorption correction based on gaussian integration over
			a multifaceted crystal model
Empirical absorption correction using spherical harmonics,
 implemented in SCALE3 ABSPACK scaling algorithm.
;
_exptl_crystal_colour colourless
_exptl_crystal_density_diffrn 1.406
_exptl_crystal_description block
_exptl_crystal_F_000 976
_exptl_crystal_recrystallization_method 'Re-crystallisation from solvent: CHCl3'
_exptl_crystal_size_max 0.423
_exptl_crystal_size_mid 0.138
_exptl_crystal_size_min 0.073
_refine_diff_density_max 0.320
_refine_diff_density_min -0.405
_refine_diff_density_rms 0.054
_refine_ls_extinction_method none
_refine_ls_goodness_of_fit_ref 1.043
_refine_ls_hydrogen_treatment mixed
_refine_ls_matrix_type full
_refine_ls_number_parameters 283
_refine_ls_number_reflns 4390
_refine_ls_number_restraints 1
_refine_ls_restrained_S_all 1.032
_refine_ls_R_factor_all 0.0384
_refine_ls_R_factor_gt 0.0334
_refine_ls_shift/su_max 0.001
_refine_ls_shift/su_mean 0.000
_refine_ls_structure_factor_coef Fsqd
_refine_ls_weighting_details 'w=1/[\s^2^(Fo^2^)+(0.0471P)^2^+1.1516P] where P=(Fo^2^+2Fc^2^)/3'
_refine_ls_weighting_scheme calc
_refine_ls_wR_factor_gt 0.0875
_refine_ls_wR_factor_ref 0.0927
_reflns_Friedel_coverage 0.000
_reflns_number_gt 3931
_reflns_number_total 4390
_reflns_threshold_expression 'I > 2\s(I)'
_cod_data_source_file d2ra03910a7.cif
_cod_data_source_block 3e
_cod_original_sg_symbol_H-M 'P 21/c'
_cod_database_code 7245337
_shelx_space_group_comment
;
The symmetry employed for this shelxl refinement is uniquely defined
by the following loop, which should always be used as a source of
symmetry information in preference to the above space-group names.
They are only intended as comments.
;
_oxdiff_exptl_absorpt_empirical_full_min 0.650
_oxdiff_exptl_absorpt_empirical_full_max 1.799
_oxdiff_exptl_absorpt_empirical_details
;
Empirical correction (ABSPACK) includes:
- Absorption correction using spherical harmonics
- Frame scaling
;
_shelxl_version_number 2013-4

loop_
_space_group_symop_operation_xyz
'x, y, z'
'-x, y+1/2, -z+1/2'
'-x, -y, -z'
'x, -y-1/2, z-1/2'

loop_
_atom_site_label
_atom_site_type_symbol
_atom_site_fract_x
_atom_site_fract_y
_atom_site_fract_z
_atom_site_U_iso_or_equiv
_atom_site_adp_type
_atom_site_occupancy
_atom_site_site_symmetry_order
_atom_site_calc_flag
_atom_site_refinement_flags_posn
_atom_site_refinement_flags_adp
_atom_site_refinement_flags_occupancy
_atom_site_disorder_assembly
_atom_site_disorder_group
C20 C 0.20960(10) 0.5444(2) 0.37196(8) 0.0240(3) Uani 1 1 d . . . . .
H20A H 0.2716 0.5607 0.3809 0.036 Uiso 1 1 calc R U . . .
H20B H 0.1878 0.5323 0.4148 0.036 Uiso 1 1 calc R U . . .
H20C H 0.1836 0.6561 0.3472 0.036 Uiso 1 1 calc R U . . .
C19 C 0.23506(10) 0.1888(2) 0.36385(8) 0.0231(3) Uani 1 1 d . . . . .
H19A H 0.2962 0.2162 0.3731 0.035 Uiso 1 1 calc R U . . .
H19B H 0.2250 0.0775 0.3339 0.035 Uiso 1 1 calc R U . . .
H19C H 0.2143 0.1614 0.4064 0.035 Uiso 1 1 calc R U . . .
C21 C 0.06505(11) 0.1772(3) 0.26430(9) 0.0315(4) Uani 1 1 d . . . . .
H21A H 0.0028 0.1664 0.2576 0.047 Uiso 1 1 calc R U . . .
H21B H 0.0905 0.0552 0.2811 0.047 Uiso 1 1 calc R U . . .
H21C H 0.0836 0.2088 0.2213 0.047 Uiso 1 1 calc R U . . .
S1 S 0.03126(2) 0.36610(5) 0.37199(2) 0.01888(11) Uani 1 1 d . . . . .
Si1 Si 0.63994(3) 0.40487(6) 0.42264(2) 0.02023(11) Uani 1 1 d . . . . .
F1 F 0.43631(6) 0.41886(16) 0.36829(5) 0.0302(2) Uani 1 1 d . . . . .
O4 O 0.30716(7) 0.42727(19) 0.27606(6) 0.0256(3) Uani 1 1 d . . . . .
O1 O 0.73177(7) 0.39571(16) 0.39145(6) 0.0228(2) Uani 1 1 d . . . . .
O3 O 0.32141(8) 0.3964(2) 0.16766(6) 0.0342(3) Uani 1 1 d . . . . .
O2 O 0.78573(7) 0.38217(18) 0.28610(6) 0.0269(3) Uani 1 1 d D . . . .
O5 O 0.03639(7) 0.56304(16) 0.39193(6) 0.0245(3) Uani 1 1 d . . . . .
O6 O -0.05135(7) 0.29120(18) 0.34403(6) 0.0263(3) Uani 1 1 d . . . . .
C1 C 0.57135(10) 0.4060(2) 0.33772(8) 0.0189(3) Uani 1 1 d . . . . .
C6 C 0.48429(10) 0.4130(2) 0.31821(8) 0.0194(3) Uani 1 1 d . . . . .
C2 C 0.62425(10) 0.4018(2) 0.28766(8) 0.0190(3) Uani 1 1 d . . . . .
C5 C 0.44635(9) 0.4133(2) 0.25048(8) 0.0181(3) Uani 1 1 d . . . . .
C3 C 0.58847(10) 0.4032(2) 0.21949(8) 0.0206(3) Uani 1 1 d . . . . .
H3 H 0.6240 0.4003 0.1856 0.025 Uiso 1 1 calc R U . . .
C17 C 0.18752(9) 0.3637(2) 0.32961(8) 0.0188(3) Uani 1 1 d . . . . .
N1 N 0.09252(8) 0.3302(2) 0.31405(6) 0.0192(3) Uani 1 1 d . . . . .
C4 C 0.50047(10) 0.4089(2) 0.20166(8) 0.0197(3) Uani 1 1 d . . . . .
H4 H 0.4764 0.4097 0.1552 0.024 Uiso 1 1 calc R U . . .
C7 C 0.35244(10) 0.4120(2) 0.22597(8) 0.0195(3) Uani 1 1 d . . . . .
C10 C 0.07092(9) 0.2253(2) 0.44300(7) 0.0188(3) Uani 1 1 d . . . . .
C14 C 0.14558(11) 0.2036(2) 0.55599(8) 0.0254(3) Uani 1 1 d . . . . .
H14 H 0.1702 0.2629 0.5971 0.030 Uiso 1 1 calc R U . . .
C15 C 0.10797(10) 0.3142(2) 0.50237(8) 0.0221(3) Uani 1 1 d . . . . .
H15 H 0.1075 0.4499 0.5061 0.027 Uiso 1 1 calc R U . . .
C9 C 0.63078(12) 0.6286(2) 0.46966(9) 0.0292(4) Uani 1 1 d . . . . .
H9A H 0.6368 0.7385 0.4403 0.044 Uiso 1 1 calc R U . . .
H9B H 0.6757 0.6329 0.5092 0.044 Uiso 1 1 calc R U . . .
H9C H 0.5750 0.6336 0.4845 0.044 Uiso 1 1 calc R U . . .
B1 B 0.72096(11) 0.3926(2) 0.32203(10) 0.0208(4) Uani 1 1 d . . . . .
C18 C 0.21613(10) 0.3965(2) 0.26035(8) 0.0225(3) Uani 1 1 d . . . . .
H18A H 0.2032 0.2831 0.2308 0.027 Uiso 1 1 calc R U . . .
H18B H 0.1873 0.5098 0.2374 0.027 Uiso 1 1 calc R U . . .
C12 C 0.10870(11) -0.0839(2) 0.49033(9) 0.0263(3) Uani 1 1 d . . . . .
H12 H 0.1093 -0.2196 0.4865 0.032 Uiso 1 1 calc R U . . .
C11 C 0.06941(10) 0.0265(2) 0.43680(8) 0.0235(3) Uani 1 1 d . . . . .
H11 H 0.0419 -0.0327 0.3965 0.028 Uiso 1 1 calc R U . . .
C13 C 0.14733(11) 0.0039(3) 0.54974(9) 0.0270(4) Uani 1 1 d . . . . .
H13 H 0.1749 -0.0719 0.5861 0.032 Uiso 1 1 calc R U . . .
C8 C 0.62910(12) 0.1893(3) 0.47412(9) 0.0317(4) Uani 1 1 d . . . . .
H8A H 0.6344 0.0743 0.4470 0.048 Uiso 1 1 calc R U . . .
H8B H 0.5732 0.1900 0.4889 0.048 Uiso 1 1 calc R U . . .
H8C H 0.6739 0.1891 0.5137 0.048 Uiso 1 1 calc R U . . .
H2 H 0.8358(9) 0.370(4) 0.3099(11) 0.048 Uiso 1 1 d D U . . .

loop_
_atom_site_aniso_label
_atom_site_aniso_U_11
_atom_site_aniso_U_22
_atom_site_aniso_U_33
_atom_site_aniso_U_23
_atom_site_aniso_U_13
_atom_site_aniso_U_12
C20 0.0207(8) 0.0276(8) 0.0233(8) -0.0051(6) 0.0017(6) -0.0034(6)
C19 0.0151(7) 0.0280(8) 0.0253(8) -0.0010(6) 0.0001(6) 0.0020(6)
C21 0.0193(8) 0.0455(11) 0.0295(9) -0.0162(8) 0.0029(7) -0.0076(7)
S1 0.01338(18) 0.02445(19) 0.01839(18) 0.00158(13) 0.00124(13) 0.00365(13)
Si1 0.0171(2) 0.0219(2) 0.0199(2) -0.00009(15) -0.00290(16) -0.00033(15)
F1 0.0169(5) 0.0551(7) 0.0184(5) -0.0022(4) 0.0019(4) -0.0013(4)
O4 0.0123(5) 0.0447(7) 0.0195(5) -0.0046(5) 0.0013(4) -0.0048(5)
O1 0.0156(5) 0.0235(6) 0.0270(6) 0.0007(4) -0.0035(4) 0.0005(4)
O3 0.0168(6) 0.0662(9) 0.0184(6) -0.0019(6) -0.0006(5) -0.0001(6)
O2 0.0141(5) 0.0344(6) 0.0310(6) 0.0042(5) 0.0002(5) 0.0016(5)
O5 0.0257(6) 0.0234(6) 0.0248(6) 0.0025(4) 0.0052(5) 0.0082(5)
O6 0.0122(5) 0.0396(7) 0.0262(6) 0.0022(5) 0.0001(4) 0.0017(5)
C1 0.0170(7) 0.0177(7) 0.0209(7) -0.0005(6) -0.0009(6) -0.0005(6)
C6 0.0164(7) 0.0228(7) 0.0189(7) -0.0013(6) 0.0027(6) -0.0013(6)
C2 0.0143(7) 0.0162(7) 0.0256(8) 0.0002(6) 0.0003(6) -0.0004(5)
C5 0.0136(7) 0.0192(7) 0.0205(7) 0.0000(6) 0.0002(6) -0.0008(5)
C3 0.0160(7) 0.0229(7) 0.0231(8) 0.0009(6) 0.0043(6) -0.0003(6)
C17 0.0110(7) 0.0258(8) 0.0189(7) -0.0017(6) 0.0002(5) -0.0012(6)
N1 0.0120(6) 0.0284(7) 0.0168(6) -0.0028(5) 0.0003(5) -0.0007(5)
C4 0.0177(7) 0.0214(7) 0.0191(7) 0.0009(6) -0.0004(6) -0.0005(6)
C7 0.0145(7) 0.0228(7) 0.0205(7) 0.0003(6) 0.0011(6) -0.0011(6)
C10 0.0137(7) 0.0228(7) 0.0196(7) 0.0029(6) 0.0019(5) 0.0018(6)
C14 0.0246(8) 0.0299(8) 0.0193(7) 0.0025(6) -0.0036(6) -0.0066(7)
C15 0.0221(8) 0.0206(7) 0.0232(8) 0.0006(6) 0.0025(6) -0.0007(6)
C9 0.0316(9) 0.0288(8) 0.0246(8) -0.0041(7) -0.0032(7) 0.0023(7)
B1 0.0155(8) 0.0172(8) 0.0283(9) 0.0011(6) -0.0013(7) -0.0003(6)
C18 0.0119(7) 0.0356(9) 0.0192(7) -0.0004(6) -0.0003(6) -0.0034(6)
C12 0.0266(8) 0.0192(7) 0.0332(9) 0.0045(6) 0.0051(7) -0.0003(6)
C11 0.0202(8) 0.0240(8) 0.0266(8) -0.0027(6) 0.0045(6) -0.0024(6)
C13 0.0223(8) 0.0287(8) 0.0290(8) 0.0103(7) 0.0012(6) 0.0024(7)
C8 0.0352(10) 0.0291(9) 0.0296(9) 0.0063(7) 0.0016(7) -0.0017(7)

loop_
_atom_type_symbol
_atom_type_description
_atom_type_scat_dispersion_real
_atom_type_scat_dispersion_imag
_atom_type_scat_source
C C 0.0181 0.0091 'International Tables Vol C Tables 4.2.6.8 and 6.1.1.4'
H H 0.0000 0.0000 'International Tables Vol C Tables 4.2.6.8 and 6.1.1.4'
B B 0.0090 0.0039 'International Tables Vol C Tables 4.2.6.8 and 6.1.1.4'
O O 0.0492 0.0322 'International Tables Vol C Tables 4.2.6.8 and 6.1.1.4'
Si Si 0.2541 0.3302 'International Tables Vol C Tables 4.2.6.8 and 6.1.1.4'
S S 0.3331 0.5567 'International Tables Vol C Tables 4.2.6.8 and 6.1.1.4'
F F 0.0727 0.0534 'International Tables Vol C Tables 4.2.6.8 and 6.1.1.4'
N N 0.0311 0.0180 'International Tables Vol C Tables 4.2.6.8 and 6.1.1.4'

loop_
_exptl_crystal_face_index_h
_exptl_crystal_face_index_k
_exptl_crystal_face_index_l
_exptl_crystal_face_perp_dist
-4 1 -11 0.0295
5 1 10 0.0628
2 -3 8 0.1217
2 -4 1 0.1726
10 0 2 0.0302
-10 0 -2 0.0431
4 1 -12 0.0171
-3 1 13 0.0825
-4 -3 9 0.1264

loop_
_geom_angle_atom_site_label_1
_geom_angle_atom_site_label_2
_geom_angle_atom_site_label_3
_geom_angle
_geom_angle_site_symmetry_1
_geom_angle_site_symmetry_3
_geom_angle_publ_flag
C17 C20 H20A 109.5 . . ?
C17 C20 H20B 109.5 . . ?
H20A C20 H20B 109.5 . . ?
C17 C20 H20C 109.5 . . ?
H20A C20 H20C 109.5 . . ?
H20B C20 H20C 109.5 . . ?
C17 C19 H19A 109.5 . . ?
C17 C19 H19B 109.5 . . ?
H19A C19 H19B 109.5 . . ?
C17 C19 H19C 109.5 . . ?
H19A C19 H19C 109.5 . . ?
H19B C19 H19C 109.5 . . ?
N1 C21 H21A 109.5 . . ?
N1 C21 H21B 109.5 . . ?
H21A C21 H21B 109.5 . . ?
N1 C21 H21C 109.5 . . ?
H21A C21 H21C 109.5 . . ?
H21B C21 H21C 109.5 . . ?
O5 S1 O6 117.72(7) . . ?
O5 S1 N1 109.21(7) . . ?
O6 S1 N1 105.90(7) . . ?
O5 S1 C10 108.23(7) . . ?
O6 S1 C10 107.46(7) . . ?
N1 S1 C10 107.95(7) . . ?
O1 Si1 C9 111.50(8) . . ?
O1 Si1 C8 109.88(8) . . ?
C9 Si1 C8 112.52(9) . . ?
O1 Si1 C1 94.48(7) . . ?
C9 Si1 C1 112.36(7) . . ?
C8 Si1 C1 114.77(8) . . ?
C7 O4 C18 117.74(12) . . ?
B1 O1 Si1 113.58(10) . . ?
B1 O2 H2 115.1(17) . . ?
C6 C1 C2 118.96(14) . . ?
C6 C1 Si1 132.35(13) . . ?
C2 C1 Si1 108.68(11) . . ?
F1 C6 C1 116.63(13) . . ?
F1 C6 C5 120.88(14) . . ?
C1 C6 C5 122.48(15) . . ?
C3 C2 C1 120.05(14) . . ?
C3 C2 B1 130.14(15) . . ?
C1 C2 B1 109.81(14) . . ?
C6 C5 C4 117.39(14) . . ?
C6 C5 C7 125.13(15) . . ?
C4 C5 C7 117.45(13) . . ?
C4 C3 C2 119.43(15) . . ?
C4 C3 H3 120.3 . . ?
C2 C3 H3 120.3 . . ?
N1 C17 C20 112.11(13) . . ?
N1 C17 C19 111.99(13) . . ?
C20 C17 C19 110.63(13) . . ?
N1 C17 C18 105.27(11) . . ?
C20 C17 C18 107.60(13) . . ?
C19 C17 C18 108.97(13) . . ?
C21 N1 C17 115.48(12) . . ?
C21 N1 S1 116.12(11) . . ?
C17 N1 S1 120.88(10) . . ?
C3 C4 C5 121.68(14) . . ?
C3 C4 H4 119.2 . . ?
C5 C4 H4 119.2 . . ?
O3 C7 O4 123.69(14) . . ?
O3 C7 C5 123.82(15) . . ?
O4 C7 C5 112.49(13) . . ?
C15 C10 C11 121.38(14) . . ?
C15 C10 S1 119.51(12) . . ?
C11 C10 S1 118.98(12) . . ?
C15 C14 C13 119.95(15) . . ?
C15 C14 H14 120.0 . . ?
C13 C14 H14 120.0 . . ?
C14 C15 C10 119.39(15) . . ?
C14 C15 H15 120.3 . . ?
C10 C15 H15 120.3 . . ?
Si1 C9 H9A 109.5 . . ?
Si1 C9 H9B 109.5 . . ?
H9A C9 H9B 109.5 . . ?
Si1 C9 H9C 109.5 . . ?
H9A C9 H9C 109.5 . . ?
H9B C9 H9C 109.5 . . ?
O2 B1 O1 123.84(14) . . ?
O2 B1 C2 122.72(15) . . ?
O1 B1 C2 113.44(15) . . ?
O4 C18 C17 104.59(12) . . ?
O4 C18 H18A 110.8 . . ?
C17 C18 H18A 110.8 . . ?
O4 C18 H18B 110.8 . . ?
C17 C18 H18B 110.8 . . ?
H18A C18 H18B 108.9 . . ?
C11 C12 C13 120.08(15) . . ?
C11 C12 H12 120.0 . . ?
C13 C12 H12 120.0 . . ?
C12 C11 C10 119.00(15) . . ?
C12 C11 H11 120.5 . . ?
C10 C11 H11 120.5 . . ?
C12 C13 C14 120.14(15) . . ?
C12 C13 H13 119.9 . . ?
C14 C13 H13 119.9 . . ?
Si1 C8 H8A 109.5 . . ?
Si1 C8 H8B 109.5 . . ?
H8A C8 H8B 109.5 . . ?
Si1 C8 H8C 109.5 . . ?
H8A C8 H8C 109.5 . . ?
H8B C8 H8C 109.5 . . ?

loop_
_geom_bond_atom_site_label_1
_geom_bond_atom_site_label_2
_geom_bond_distance
_geom_bond_site_symmetry_2
_geom_bond_publ_flag
C20 C17 1.531(2) . ?
C20 H20A 0.9800 . ?
C20 H20B 0.9800 . ?
C20 H20C 0.9800 . ?
C19 C17 1.539(2) . ?
C19 H19A 0.9800 . ?
C19 H19B 0.9800 . ?
C19 H19C 0.9800 . ?
C21 N1 1.480(2) . ?
C21 H21A 0.9800 . ?
C21 H21B 0.9800 . ?
C21 H21C 0.9800 . ?
S1 O5 1.4303(12) . ?
S1 O6 1.4431(11) . ?
S1 N1 1.6481(13) . ?
S1 C10 1.7631(15) . ?
Si1 O1 1.6779(13) . ?
Si1 C9 1.8419(18) . ?
Si1 C8 1.8481(18) . ?
Si1 C1 1.8722(16) . ?
F1 C6 1.3539(19) . ?
O4 C7 1.3288(19) . ?
O4 C18 1.4485(18) . ?
O1 B1 1.375(2) . ?
O3 C7 1.200(2) . ?
O2 B1 1.348(2) . ?
O2 H2 0.865(10) . ?
C1 C6 1.379(2) . ?
C1 C2 1.407(2) . ?
C6 C5 1.397(2) . ?
C2 C3 1.396(2) . ?
C2 B1 1.585(2) . ?
C5 C4 1.402(2) . ?
C5 C7 1.497(2) . ?
C3 C4 1.389(2) . ?
C3 H3 0.9500 . ?
C17 N1 1.5120(18) . ?
C17 C18 1.545(2) . ?
C4 H4 0.9500 . ?
C10 C15 1.389(2) . ?
C10 C11 1.393(2) . ?
C14 C15 1.381(2) . ?
C14 C13 1.400(2) . ?
C14 H14 0.9500 . ?
C15 H15 0.9500 . ?
C9 H9A 0.9800 . ?
C9 H9B 0.9800 . ?
C9 H9C 0.9800 . ?
C18 H18A 0.9900 . ?
C18 H18B 0.9900 . ?
C12 C11 1.388(2) . ?
C12 C13 1.394(3) . ?
C12 H12 0.9500 . ?
C11 H11 0.9500 . ?
C13 H13 0.9500 . ?
C8 H8A 0.9800 . ?
C8 H8B 0.9800 . ?
C8 H8C 0.9800 . ?

loop_
_exptl_oxdiff_crystal_face_indexfrac_h
_exptl_oxdiff_crystal_face_indexfrac_k
_exptl_oxdiff_crystal_face_indexfrac_l
_exptl_oxdiff_crystal_face_x
_exptl_oxdiff_crystal_face_y
_exptl_oxdiff_crystal_face_z
-4.0018 1.0064 -11.0087 -0.2370 -0.9881 -0.0988
5.0250 0.9964 10.0069 0.2505 0.9112 -0.3520
1.9758 -3.0087 8.0069 0.1950 0.7267 0.5823
1.9670 -4.0141 0.9993 0.3487 0.2093 0.8172
10.0330 -0.0195 1.9945 0.8699 0.4825 -0.2234
-10.0330 0.0195 -1.9945 -0.8699 -0.4825 0.2234
4.0251 0.9898 -12.0159 0.4989 -0.8004 -0.2705
-3.0021 1.0138 13.0163 -0.5162 0.8762 -0.1858
-4.0443 -2.9961 9.0125 -0.3608 0.6051 0.7104
